data_4310313
loop_
_publ_author_name
'Jian-Rong Li'
'Xian-He Bu'
'Ruo-Hua Zhang'

_publ_contact_author
;
 Xian-He Bu
  Department of Chemistry, Nankai University, Tianjin 300071,China
;
_publ_contact_author_email buxh@nankai.edu.cn
_publ_section_title
;
 Novel Lanthanide Coordination Polymers with a Flexible Disulfoxide
 Ligand, 1,2-Bis(ethylsulfinyl)ethane: Structures, Stereochemistry, and
 the Influences of Counteranions on the Framework Formations
;
_journal_name_full 'Inorganic Chemistry'
_journal_page_first 237
_journal_page_last 244
_journal_paper_doi 10.1021/ic034772i
_journal_volume 43
_journal_year 2004
_chemical_formula_sum 'C9 H21 N3 O12 S3 Yb'
_chemical_formula_weight 632.51
_chemical_name_systematic
; 
 ? 
;
_space_group_IT_number 2
_symmetry_cell_setting triclinic
_symmetry_space_group_name_Hall '-P 1'
_symmetry_space_group_name_H-M 'P -1'
_atom_sites_solution_hydrogens geom
_atom_sites_solution_primary direct
_atom_sites_solution_secondary difmap
_audit_creation_method SHELXL-97
_cell_angle_alpha 92.607(7)
_cell_angle_beta 91.870(7)
_cell_angle_gamma 117.236(6)
_cell_formula_units_Z 2
_cell_length_a 9.524(4)
_cell_length_b 10.176(4)
_cell_length_c 12.987(5)
_cell_measurement_reflns_used 844
_cell_measurement_temperature 273(2)
_cell_measurement_theta_max 26.32
_cell_measurement_theta_min 2.84
_cell_volume 1115.9(8)
_computing_cell_refinement 'Bruker SMART'
_computing_data_collection 'Bruker SMART'
_computing_data_reduction 'Bruker SAINT'
_computing_molecular_graphics 'Bruker SHELXTL'
_computing_publication_material 'Bruker SHELXTL'
_computing_structure_refinement 'SHELXL-97 (Sheldrick, 1997)'
_computing_structure_solution 'SHELXS-97 (Sheldrick, 1990)'
_diffrn_ambient_temperature 273(2)
_diffrn_measured_fraction_theta_full 0.988
_diffrn_measured_fraction_theta_max 0.988
_diffrn_measurement_device_type 'CCD area detector'
_diffrn_measurement_method 'phi and omega scans'
_diffrn_radiation_monochromator graphite
_diffrn_radiation_source 'fine-focus sealed tube'
_diffrn_radiation_type MoK\a
_diffrn_radiation_wavelength 0.71073
_diffrn_reflns_av_R_equivalents 0.0192
_diffrn_reflns_av_sigmaI/netI 0.0436
_diffrn_reflns_limit_h_max 10
_diffrn_reflns_limit_h_min -11
_diffrn_reflns_limit_k_max 11
_diffrn_reflns_limit_k_min -12
_diffrn_reflns_limit_l_max 15
_diffrn_reflns_limit_l_min -9
_diffrn_reflns_number 4570
_diffrn_reflns_theta_full 25.03
_diffrn_reflns_theta_max 25.03
_diffrn_reflns_theta_min 2.26
_exptl_absorpt_coefficient_mu 4.527
_exptl_absorpt_correction_T_max 0.5500
_exptl_absorpt_correction_T_min 0.3974
_exptl_absorpt_correction_type multi-scan
_exptl_absorpt_process_details SADABS
_exptl_crystal_density_diffrn 1.882
_exptl_crystal_density_method 'not measured'
_exptl_crystal_F_000 620
_exptl_crystal_size_max 0.25
_exptl_crystal_size_mid 0.20
_exptl_crystal_size_min 0.15
_refine_diff_density_max 1.209
_refine_diff_density_min -1.177
_refine_diff_density_rms 0.113
_refine_ls_extinction_method none
_refine_ls_goodness_of_fit_ref 1.004
_refine_ls_hydrogen_treatment mixed
_refine_ls_matrix_type full
_refine_ls_number_parameters 265
_refine_ls_number_reflns 3896
_refine_ls_number_restraints 0
_refine_ls_restrained_S_all 1.004
_refine_ls_R_factor_all 0.0452
_refine_ls_R_factor_gt 0.0336
_refine_ls_shift/su_max 0.000
_refine_ls_shift/su_mean 0.000
_refine_ls_structure_factor_coef Fsqd
_refine_ls_weighting_details 'calc w=1/[\s^2^(Fo^2^)+(0.0286P)^2^+3.5386P] where P=(Fo^2^+2Fc^2^)/3'
_refine_ls_weighting_scheme calc
_refine_ls_wR_factor_gt 0.0744
_refine_ls_wR_factor_ref 0.0794
_reflns_number_gt 3311
_reflns_number_total 3896
_reflns_threshold_expression >2sigma(I)
_cod_data_source_file ic034772isi20030928_115520_09.cif
_cod_data_source_block complex8
_cod_depositor_comments
;
The following automatic conversions were performed:
'_symmetry_cell_setting' value 'Triclinic' changed to 'triclinic'
according to '/home/saulius/struct/CIF-dictionaries/cif_core.dic'
dictionary named 'cif_core.dic' version 2.4.1 from
2010-06-29.

'_exptl_absorpt_correction_type' value 'MULTI-SCAN' changed
to 'multi-scan' according to
'/home/saulius/struct/CIF-dictionaries/cif_core.dic' dictionary named
'cif_core.dic' version 2.4.1 from 2010-06-29.

Automatic conversion script
Id: cif_fix_enum 1527 2010-12-29 10:47:43Z saulius 
;
_cod_original_cell_volume 1116.0(8)
_cod_database_code 4310313

loop_
_symmetry_equiv_pos_as_xyz
'x, y, z'
'-x, -y, -z'

loop_
_atom_site_label
_atom_site_type_symbol
_atom_site_fract_x
_atom_site_fract_y
_atom_site_fract_z
_atom_site_U_iso_or_equiv
_atom_site_adp_type
_atom_site_occupancy
_atom_site_symmetry_multiplicity
_atom_site_calc_flag
_atom_site_refinement_flags
_atom_site_disorder_assembly
_atom_site_disorder_group
Yb1 Yb 0.33558(3) 0.16348(3) 0.23448(2) 0.04093(10) Uani 1 1 d . . .
S1 S 0.65286(19) 0.09183(16) 0.19117(11) 0.0394(3) Uani 1 1 d . . .
S2 S 0.67056(19) -0.28075(17) 0.02184(12) 0.0415(3) Uani 1 1 d . . .
S3 S 0.5060(6) 0.2258(7) 0.4861(3) 0.0580(13) Uani 0.70 1 d P . .
S3' S 0.527(3) 0.207(3) 0.4863(14) 0.174(10) Uani 0.30 1 d P . .
O1 O 0.5338(5) 0.1431(5) 0.1525(3) 0.0468(10) Uani 1 1 d . . .
O2 O 0.7343(6) -0.2082(5) -0.0769(3) 0.0598(13) Uani 1 1 d . . .
O3 O 0.5118(5) 0.2125(5) 0.3692(3) 0.0497(11) Uani 1 1 d . . .
O4 O 0.2932(7) -0.0799(6) 0.2801(4) 0.0741(16) Uani 1 1 d . . .
O5 O 0.1841(9) -0.2804(6) 0.1784(6) 0.108(2) Uani 1 1 d . . .
O6 O 0.1965(6) -0.0761(6) 0.1299(4) 0.0681(14) Uani 1 1 d . . .
O7 O 0.0596(6) 0.0857(8) 0.2421(5) 0.0886(19) Uani 1 1 d . . .
O8 O -0.0649(9) 0.0798(12) 0.3798(7) 0.152(4) Uani 1 1 d . . .
O9 O 0.1821(6) 0.1216(7) 0.3892(4) 0.0803(17) Uani 1 1 d . . .
O10 O 0.3219(7) 0.3859(6) 0.2846(4) 0.0716(15) Uani 1 1 d . . .
O11 O 0.4969(10) 0.6104(7) 0.2583(6) 0.109(2) Uani 1 1 d . . .
O12 O 0.5317(6) 0.4193(5) 0.2109(4) 0.0594(12) Uani 1 1 d . . .
N1 N 0.2220(7) -0.1502(7) 0.1955(6) 0.0637(17) Uani 1 1 d . . .
N2 N 0.0543(8) 0.0940(9) 0.3392(7) 0.086(2) Uani 1 1 d . . .
N3 N 0.4512(9) 0.4766(7) 0.2524(5) 0.0648(17) Uani 1 1 d . . .
C1 C 0.8922(9) 0.3675(8) 0.2305(7) 0.071(2) Uani 1 1 d . . .
H1A H 0.8096 0.3965 0.2342 0.106 Uiso 1 1 calc R . .
H1B H 0.9854 0.4474 0.2071 0.106 Uiso 1 1 calc R . .
H1C H 0.9154 0.3441 0.2977 0.106 Uiso 1 1 calc R . .
C2 C 0.8396(8) 0.2347(7) 0.1569(6) 0.0536(17) Uani 1 1 d . . .
H2A H 0.9179 0.1986 0.1586 0.064 Uiso 1 1 calc R . .
H2B H 0.8295 0.2614 0.0872 0.064 Uiso 1 1 calc R . .
C3 C 0.6202(9) -0.0556(8) 0.0958(5) 0.0532(17) Uani 1 1 d . . .
H3A H 0.5106 -0.1304 0.0950 0.064 Uiso 1 1 calc R . .
H3B H 0.6386 -0.0161 0.0282 0.064 Uiso 1 1 calc R . .
C4 C 0.7254(9) -0.1279(7) 0.1152(5) 0.0492(16) Uani 1 1 d . . .
H4A H 0.7134 -0.1625 0.1843 0.059 Uiso 1 1 calc R . .
H4B H 0.8352 -0.0567 0.1096 0.059 Uiso 1 1 calc R . .
C5 C 0.8117(8) -0.3394(7) 0.0648(5) 0.0496(16) Uani 1 1 d . . .
H5A H 0.9174 -0.2572 0.0655 0.060 Uiso 1 1 calc R . .
H5B H 0.7919 -0.3704 0.1346 0.060 Uiso 1 1 calc R . .
C6 C 0.8011(10) -0.4665(9) -0.0057(6) 0.067(2) Uani 1 1 d . . .
H6A H 0.7030 -0.5530 0.0025 0.101 Uiso 1 1 calc R . .
H6B H 0.8877 -0.4867 0.0118 0.101 Uiso 1 1 calc R . .
H6C H 0.8058 -0.4405 -0.0761 0.101 Uiso 1 1 calc R . .
C7 C 0.7761(14) 0.4825(16) 0.4986(9) 0.135(5) Uani 1 1 d . . .
H7A H 0.7690 0.4806 0.4246 0.202 Uiso 1 1 calc R . .
H7B H 0.8848 0.5386 0.5235 0.202 Uiso 1 1 calc R . .
H7C H 0.7154 0.5278 0.5267 0.202 Uiso 1 1 calc R . .
C8 C 0.7113(13) 0.3244(15) 0.5322(7) 0.110(4) Uani 1 1 d . . .
C9 C 0.4527(11) 0.0351(12) 0.5251(6) 0.089(3) Uani 1 1 d . . .

loop_
_atom_site_aniso_label
_atom_site_aniso_U_11
_atom_site_aniso_U_22
_atom_site_aniso_U_33
_atom_site_aniso_U_23
_atom_site_aniso_U_13
_atom_site_aniso_U_12
Yb1 0.04273(16) 0.04688(17) 0.03377(15) 0.00365(11) -0.00898(10) 0.02176(13)
S1 0.0519(9) 0.0403(8) 0.0308(7) 0.0000(6) -0.0022(6) 0.0258(7)
S2 0.0453(9) 0.0375(8) 0.0433(8) -0.0036(6) -0.0057(7) 0.0216(7)
S3 0.0475(19) 0.117(4) 0.0228(18) -0.0043(18) -0.0015(13) 0.051(2)
S3' 0.163(17) 0.155(16) 0.083(10) 0.054(10) -0.062(10) -0.030(12)
O1 0.057(3) 0.055(3) 0.036(2) -0.0033(19) -0.0066(19) 0.033(2)
O2 0.088(4) 0.069(3) 0.033(2) 0.007(2) -0.012(2) 0.047(3)
O3 0.048(3) 0.071(3) 0.029(2) 0.002(2) -0.0082(18) 0.027(2)
O4 0.084(4) 0.059(3) 0.065(3) 0.011(3) -0.021(3) 0.022(3)
O5 0.112(6) 0.046(4) 0.154(7) -0.010(4) -0.030(5) 0.029(4)
O6 0.065(3) 0.055(3) 0.068(3) 0.002(3) -0.026(3) 0.015(3)
O7 0.049(3) 0.131(6) 0.079(4) 0.011(4) -0.017(3) 0.037(3)
O8 0.070(5) 0.247(11) 0.163(8) 0.079(7) 0.052(5) 0.084(6)
O9 0.048(3) 0.125(5) 0.065(3) 0.033(3) 0.005(3) 0.034(3)
O10 0.080(4) 0.065(3) 0.078(4) 0.010(3) 0.030(3) 0.038(3)
O11 0.143(6) 0.056(4) 0.135(6) 0.011(4) 0.042(5) 0.049(4)
O12 0.065(3) 0.055(3) 0.061(3) 0.006(2) 0.014(2) 0.030(3)
N1 0.052(4) 0.040(4) 0.089(5) 0.000(3) -0.012(3) 0.013(3)
N2 0.052(4) 0.112(6) 0.094(6) 0.034(5) 0.010(4) 0.035(4)
N3 0.087(5) 0.052(4) 0.061(4) 0.010(3) 0.011(4) 0.036(4)
C1 0.062(5) 0.050(4) 0.090(6) -0.004(4) 0.006(4) 0.017(4)
C2 0.053(4) 0.050(4) 0.062(4) 0.003(3) 0.005(3) 0.028(3)
C3 0.071(5) 0.054(4) 0.043(4) -0.009(3) -0.014(3) 0.038(4)
C4 0.067(4) 0.050(4) 0.039(3) -0.005(3) -0.014(3) 0.036(4)
C5 0.052(4) 0.054(4) 0.046(4) 0.018(3) 0.000(3) 0.026(3)
C6 0.071(5) 0.073(5) 0.081(5) 0.008(4) 0.011(4) 0.053(5)
C7 0.099(9) 0.173(13) 0.103(9) -0.070(9) -0.009(7) 0.044(9)
C8 0.087(7) 0.143(10) 0.065(6) -0.007(6) -0.030(5) 0.027(7)
C9 0.081(6) 0.151(9) 0.060(5) 0.059(6) 0.019(4) 0.069(6)

loop_
_atom_type_symbol
_atom_type_description
_atom_type_scat_dispersion_real
_atom_type_scat_dispersion_imag
_atom_type_scat_source
C C 0.0033 0.0016 'International Tables Vol C Tables 4.2.6.8 and 6.1.1.4'
H H 0.0000 0.0000 'International Tables Vol C Tables 4.2.6.8 and 6.1.1.4'
N N 0.0061 0.0033 'International Tables Vol C Tables 4.2.6.8 and 6.1.1.4'
O O 0.0106 0.0060 'International Tables Vol C Tables 4.2.6.8 and 6.1.1.4'
S S 0.1246 0.1234 'International Tables Vol C Tables 4.2.6.8 and 6.1.1.4'
Yb Yb -0.3850 5.5486 'International Tables Vol C Tables 4.2.6.8 and 6.1.1.4'

loop_
_geom_angle_atom_site_label_1
_geom_angle_atom_site_label_2
_geom_angle_atom_site_label_3
_geom_angle
_geom_angle_site_symmetry_1
_geom_angle_site_symmetry_3
_geom_angle_publ_flag
O3 Yb1 O2 152.11(18) . 2_655 ?
O3 Yb1 O1 79.70(15) . . ?
O2 Yb1 O1 84.69(17) 2_655 . ?
O3 Yb1 O7 126.85(19) . . ?
O2 Yb1 O7 76.6(2) 2_655 . ?
O1 Yb1 O7 147.9(2) . . ?
O3 Yb1 O10 88.75(19) . . ?
O2 Yb1 O10 82.50(18) 2_655 . ?
O1 Yb1 O10 127.31(17) . . ?
O7 Yb1 O10 76.2(2) . . ?
O3 Yb1 O4 76.33(17) . . ?
O2 Yb1 O4 123.16(17) 2_655 . ?
O1 Yb1 O4 78.98(18) . . ?
O7 Yb1 O4 89.6(2) . . ?
O10 Yb1 O4 147.3(2) . . ?
O3 Yb1 O12 77.65(17) . . ?
O2 Yb1 O12 76.05(18) 2_655 . ?
O1 Yb1 O12 75.03(16) . . ?
O7 Yb1 O12 123.8(2) . . ?
O10 Yb1 O12 52.29(18) . . ?
O4 Yb1 O12 145.93(19) . . ?
O3 Yb1 O9 74.63(16) . . ?
O2 Yb1 O9 126.30(18) 2_655 . ?
O1 Yb1 O9 147.89(16) . . ?
O7 Yb1 O9 52.22(19) . . ?
O10 Yb1 O9 71.5(2) . . ?
O4 Yb1 O9 76.5(2) . . ?
O12 Yb1 O9 116.89(19) . . ?
O3 Yb1 O6 125.66(17) . . ?
O2 Yb1 O6 71.65(17) 2_655 . ?
O1 Yb1 O6 76.34(17) . . ?
O7 Yb1 O6 73.1(2) . . ?
O10 Yb1 O6 143.50(19) . . ?
O4 Yb1 O6 51.67(17) . . ?
O12 Yb1 O6 138.27(17) . . ?
O9 Yb1 O6 103.5(2) . . ?
O3 Yb1 N2 100.8(2) . . ?
O2 Yb1 N2 100.9(2) 2_655 . ?
O1 Yb1 N2 162.4(2) . . ?
O7 Yb1 N2 26.07(19) . . ?
O10 Yb1 N2 70.2(2) . . ?
O4 Yb1 N2 84.1(2) . . ?
O12 Yb1 N2 122.4(2) . . ?
O9 Yb1 N2 26.27(19) . . ?
O6 Yb1 N2 89.6(2) . . ?
O3 Yb1 N3 82.74(18) . . ?
O2 Yb1 N3 77.88(18) 2_655 . ?
O1 Yb1 N3 101.51(19) . . ?
O7 Yb1 N3 99.8(2) . . ?
O10 Yb1 N3 25.80(18) . . ?
O4 Yb1 N3 158.67(18) . . ?
O12 Yb1 N3 26.49(17) . . ?
O9 Yb1 N3 94.1(2) . . ?
O6 Yb1 N3 149.53(18) . . ?
N2 Yb1 N3 96.0(2) . . ?
O3 Yb1 N1 101.02(18) . . ?
O2 Yb1 N1 97.19(19) 2_655 . ?
O1 Yb1 N1 75.45(17) . . ?
O7 Yb1 N1 81.2(2) . . ?
O10 Yb1 N1 156.85(19) . . ?
O4 Yb1 N1 26.00(17) . . ?
O12 Yb1 N1 150.19(18) . . ?
O9 Yb1 N1 90.7(2) . . ?
O6 Yb1 N1 25.69(16) . . ?
N2 Yb1 N1 87.3(2) . . ?
N3 Yb1 N1 174.53(19) . . ?
O1 S1 C2 103.7(3) . . ?
O1 S1 C3 101.9(3) . . ?
C2 S1 C3 101.3(3) . . ?
O2 S2 C5 103.6(3) . . ?
O2 S2 C4 103.9(3) . . ?
C5 S2 C4 97.8(3) . . ?
O3 S3 C8 104.1(4) . . ?
O3 S3 C9 103.7(4) . . ?
C8 S3 C9 101.3(6) . . ?
O3 S3' C9 113.3(14) . . ?
O3 S3' C8 110.2(13) . . ?
C9 S3' C8 116.0(13) . . ?
S1 O1 Yb1 130.4(2) . . ?
S2 O2 Yb1 143.9(3) . 2_655 ?
S3' O3 S3 12.4(11) . . ?
S3' O3 Yb1 143.2(9) . . ?
S3 O3 Yb1 134.7(3) . . ?
N1 O4 Yb1 97.2(4) . . ?
N1 O6 Yb1 95.0(4) . . ?
N2 O7 Yb1 98.2(4) . . ?
N2 O9 Yb1 94.3(5) . . ?
N3 O10 Yb1 98.1(4) . . ?
N3 O12 Yb1 94.4(4) . . ?
O5 N1 O6 121.9(7) . . ?
O5 N1 O4 122.1(7) . . ?
O6 N1 O4 116.0(6) . . ?
O5 N1 Yb1 175.8(6) . . ?
O6 N1 Yb1 59.3(3) . . ?
O4 N1 Yb1 56.8(3) . . ?
O8 N2 O9 123.6(9) . . ?
O8 N2 O7 121.5(8) . . ?
O9 N2 O7 114.9(7) . . ?
O8 N2 Yb1 172.2(7) . . ?
O9 N2 Yb1 59.5(4) . . ?
O7 N2 Yb1 55.8(4) . . ?
O11 N3 O10 123.0(7) . . ?
O11 N3 O12 121.8(7) . . ?
O10 N3 O12 115.2(6) . . ?
O11 N3 Yb1 178.1(6) . . ?
O10 N3 Yb1 56.1(3) . . ?
O12 N3 Yb1 59.1(3) . . ?
C2 C1 H1A 109.5 . . ?
C2 C1 H1B 109.5 . . ?
H1A C1 H1B 109.5 . . ?
C2 C1 H1C 109.5 . . ?
H1A C1 H1C 109.5 . . ?
H1B C1 H1C 109.5 . . ?
C1 C2 S1 109.9(5) . . ?
C1 C2 H2A 109.7 . . ?
S1 C2 H2A 109.7 . . ?
C1 C2 H2B 109.7 . . ?
S1 C2 H2B 109.7 . . ?
H2A C2 H2B 108.2 . . ?
C4 C3 S1 113.3(4) . . ?
C4 C3 H3A 108.9 . . ?
S1 C3 H3A 108.9 . . ?
C4 C3 H3B 108.9 . . ?
S1 C3 H3B 108.9 . . ?
H3A C3 H3B 107.7 . . ?
C3 C4 S2 108.8(4) . . ?
C3 C4 H4A 109.9 . . ?
S2 C4 H4A 109.9 . . ?
C3 C4 H4B 109.9 . . ?
S2 C4 H4B 109.9 . . ?
H4A C4 H4B 108.3 . . ?
C6 C5 S2 110.4(5) . . ?
C6 C5 H5A 109.6 . . ?
S2 C5 H5A 109.6 . . ?
C6 C5 H5B 109.6 . . ?
S2 C5 H5B 109.6 . . ?
H5A C5 H5B 108.1 . . ?
C5 C6 H6A 109.5 . . ?
C5 C6 H6B 109.5 . . ?
H6A C6 H6B 109.5 . . ?
C5 C6 H6C 109.5 . . ?
H6A C6 H6C 109.5 . . ?
H6B C6 H6C 109.5 . . ?
C8 C7 H7A 109.5 . . ?
C8 C7 H7B 109.5 . . ?
H7A C7 H7B 109.5 . . ?
C8 C7 H7C 109.5 . . ?
H7A C7 H7C 109.5 . . ?
H7B C7 H7C 109.5 . . ?
C7 C8 S3' 115.5(11) . . ?
C7 C8 S3 107.5(8) . . ?
S3' C8 S3 10.0(10) . . ?
C9 C9 S3' 106.3(12) 2_656 . ?
C9 C9 S3 114.1(8) 2_656 . ?
S3' C9 S3 8.6(9) . . ?

loop_
_geom_bond_atom_site_label_1
_geom_bond_atom_site_label_2
_geom_bond_distance
_geom_bond_site_symmetry_2
_geom_bond_publ_flag
Yb1 O3 2.256(4) . ?
Yb1 O2 2.261(4) 2_655 ?
Yb1 O1 2.283(4) . ?
Yb1 O7 2.380(6) . ?
Yb1 O10 2.389(5) . ?
Yb1 O4 2.425(5) . ?
Yb1 O12 2.454(5) . ?
Yb1 O9 2.461(5) . ?
Yb1 O6 2.484(5) . ?
Yb1 N2 2.849(8) . ?
Yb1 N3 2.850(7) . ?
Yb1 N1 2.876(6) . ?
S1 O1 1.529(4) . ?
S1 C2 1.794(7) . ?
S1 C3 1.806(6) . ?
S2 O2 1.512(5) . ?
S2 C5 1.786(6) . ?
S2 C4 1.791(6) . ?
S3 O3 1.524(6) . ?
S3 C8 1.805(11) . ?
S3 C9 1.867(12) . ?
S3' O3 1.529(18) . ?
S3' C9 1.67(2) . ?
S3' C8 1.68(2) . ?
O2 Yb1 2.261(4) 2_655 ?
O4 N1 1.271(8) . ?
O5 N1 1.211(8) . ?
O6 N1 1.252(7) . ?
O7 N2 1.265(9) . ?
O8 N2 1.218(9) . ?
O9 N2 1.265(8) . ?
O10 N3 1.253(8) . ?
O11 N3 1.222(8) . ?
O12 N3 1.275(8) . ?
C1 C2 1.491(10) . ?
C1 H1A 0.9600 . ?
C1 H1B 0.9600 . ?
C1 H1C 0.9600 . ?
C2 H2A 0.9700 . ?
C2 H2B 0.9700 . ?
C3 C4 1.511(9) . ?
C3 H3A 0.9700 . ?
C3 H3B 0.9700 . ?
C4 H4A 0.9700 . ?
C4 H4B 0.9700 . ?
C5 C6 1.513(10) . ?
C5 H5A 0.9700 . ?
C5 H5B 0.9700 . ?
C6 H6A 0.9600 . ?
C6 H6B 0.9600 . ?
C6 H6C 0.9600 . ?
C7 C8 1.527(17) . ?
C7 H7A 0.9600 . ?
C7 H7B 0.9600 . ?
C7 H7C 0.9600 . ?
C9 C9 1.528(18) 2_656 ?

loop_
_geom_torsion_atom_site_label_1
_geom_torsion_atom_site_label_2
_geom_torsion_atom_site_label_3
_geom_torsion_atom_site_label_4
_geom_torsion
_geom_torsion_site_symmetry_1
_geom_torsion_site_symmetry_2
_geom_torsion_site_symmetry_3
_geom_torsion_site_symmetry_4
_geom_torsion_publ_flag
C2 S1 O1 Yb1 -130.6(3) . . . . ?
C3 S1 O1 Yb1 124.5(4) . . . . ?
O3 Yb1 O1 S1 31.6(3) . . . . ?
O2 Yb1 O1 S1 -171.6(3) 2_655 . . . ?
O7 Yb1 O1 S1 -117.4(4) . . . . ?
O10 Yb1 O1 S1 112.1(3) . . . . ?
O4 Yb1 O1 S1 -46.3(3) . . . . ?
O12 Yb1 O1 S1 111.5(3) . . . . ?
O9 Yb1 O1 S1 -5.6(6) . . . . ?
O6 Yb1 O1 S1 -99.2(3) . . . . ?
N2 Yb1 O1 S1 -61.8(7) . . . . ?
N3 Yb1 O1 S1 112.0(3) . . . . ?
N1 Yb1 O1 S1 -72.7(3) . . . . ?
C5 S2 O2 Yb1 148.3(5) . . . 2_655 ?
C4 S2 O2 Yb1 -110.0(5) . . . 2_655 ?
C9 S3' O3 S3 122(5) . . . . ?
C8 S3' O3 S3 -107(5) . . . . ?
C9 S3' O3 Yb1 70(2) . . . . ?
C8 S3' O3 Yb1 -158.6(8) . . . . ?
C8 S3 O3 S3' 59(5) . . . . ?
C9 S3 O3 S3' -46(5) . . . . ?
C8 S3 O3 Yb1 -162.1(6) . . . . ?
C9 S3 O3 Yb1 92.2(5) . . . . ?
O2 Yb1 O3 S3' 148.5(17) 2_655 . . . ?
O1 Yb1 O3 S3' -154.5(17) . . . . ?
O7 Yb1 O3 S3' 5.5(17) . . . . ?
O10 Yb1 O3 S3' 77.2(17) . . . . ?
O4 Yb1 O3 S3' -73.5(17) . . . . ?
O12 Yb1 O3 S3' 128.7(17) . . . . ?
O9 Yb1 O3 S3' 6.0(17) . . . . ?
O6 Yb1 O3 S3' -89.7(17) . . . . ?
N2 Yb1 O3 S3' 7.6(17) . . . . ?
N3 Yb1 O3 S3' 102.3(17) . . . . ?
N1 Yb1 O3 S3' -81.7(17) . . . . ?
O2 Yb1 O3 S3 134.8(5) 2_655 . . . ?
O1 Yb1 O3 S3 -168.2(5) . . . . ?
O7 Yb1 O3 S3 -8.2(6) . . . . ?
O10 Yb1 O3 S3 63.4(5) . . . . ?
O4 Yb1 O3 S3 -87.2(5) . . . . ?
O12 Yb1 O3 S3 115.0(5) . . . . ?
O9 Yb1 O3 S3 -7.7(5) . . . . ?
O6 Yb1 O3 S3 -103.4(5) . . . . ?
N2 Yb1 O3 S3 -6.1(5) . . . . ?
N3 Yb1 O3 S3 88.6(5) . . . . ?
N1 Yb1 O3 S3 -95.4(5) . . . . ?
O3 Yb1 O4 N1 -161.3(5) . . . . ?
O2 Yb1 O4 N1 -3.2(5) 2_655 . . . ?
O1 Yb1 O4 N1 -79.4(4) . . . . ?
O7 Yb1 O4 N1 70.5(5) . . . . ?
O10 Yb1 O4 N1 133.5(5) . . . . ?
O12 Yb1 O4 N1 -120.1(4) . . . . ?
O9 Yb1 O4 N1 121.5(5) . . . . ?
O6 Yb1 O4 N1 1.8(4) . . . . ?
N2 Yb1 O4 N1 96.0(5) . . . . ?
N3 Yb1 O4 N1 -172.8(5) . . . . ?
O3 Yb1 O6 N1 18.4(5) . . . . ?
O2 Yb1 O6 N1 173.7(5) 2_655 . . . ?
O1 Yb1 O6 N1 84.8(4) . . . . ?
O7 Yb1 O6 N1 -105.2(5) . . . . ?
O10 Yb1 O6 N1 -139.1(4) . . . . ?
O4 Yb1 O6 N1 -1.9(4) . . . . ?
O12 Yb1 O6 N1 132.6(4) . . . . ?
O9 Yb1 O6 N1 -62.2(4) . . . . ?
N2 Yb1 O6 N1 -84.7(4) . . . . ?
N3 Yb1 O6 N1 174.3(4) . . . . ?
O3 Yb1 O7 N2 4.7(6) . . . . ?
O2 Yb1 O7 N2 -158.4(6) 2_655 . . . ?
O1 Yb1 O7 N2 145.5(5) . . . . ?
O10 Yb1 O7 N2 -73.0(5) . . . . ?
O4 Yb1 O7 N2 77.2(5) . . . . ?
O12 Yb1 O7 N2 -95.7(5) . . . . ?
O9 Yb1 O7 N2 4.1(5) . . . . ?
O6 Yb1 O7 N2 127.0(6) . . . . ?
N3 Yb1 O7 N2 -83.5(5) . . . . ?
N1 Yb1 O7 N2 101.9(6) . . . . ?
O3 Yb1 O9 N2 176.4(5) . . . . ?
O2 Yb1 O9 N2 17.1(6) 2_655 . . . ?
O1 Yb1 O9 N2 -145.5(5) . . . . ?
O7 Yb1 O9 N2 -4.1(5) . . . . ?
O10 Yb1 O9 N2 82.5(5) . . . . ?
O4 Yb1 O9 N2 -104.3(5) . . . . ?
O12 Yb1 O9 N2 109.3(5) . . . . ?
O6 Yb1 O9 N2 -59.8(5) . . . . ?
N3 Yb1 O9 N2 95.1(5) . . . . ?
N1 Yb1 O9 N2 -82.3(5) . . . . ?
O3 Yb1 O10 N3 75.8(4) . . . . ?
O2 Yb1 O10 N3 -77.6(4) 2_655 . . . ?
O1 Yb1 O10 N3 -0.2(5) . . . . ?
O7 Yb1 O10 N3 -155.6(5) . . . . ?
O4 Yb1 O10 N3 137.7(4) . . . . ?
O12 Yb1 O10 N3 0.5(4) . . . . ?
O9 Yb1 O10 N3 150.0(5) . . . . ?
O6 Yb1 O10 N3 -122.2(5) . . . . ?
N2 Yb1 O10 N3 177.8(5) . . . . ?
N1 Yb1 O10 N3 -168.4(5) . . . . ?
O3 Yb1 O12 N3 -98.6(4) . . . . ?
O2 Yb1 O12 N3 90.8(4) 2_655 . . . ?
O1 Yb1 O12 N3 178.9(4) . . . . ?
O7 Yb1 O12 N3 27.7(5) . . . . ?
O10 Yb1 O12 N3 -0.5(4) . . . . ?
O4 Yb1 O12 N3 -139.5(4) . . . . ?
O9 Yb1 O12 N3 -33.1(4) . . . . ?
O6 Yb1 O12 N3 130.8(4) . . . . ?
N2 Yb1 O12 N3 -3.5(5) . . . . ?
N1 Yb1 O12 N3 170.8(4) . . . . ?
Yb1 O6 N1 O5 -175.3(7) . . . . ?
Yb1 O6 N1 O4 3.1(7) . . . . ?
Yb1 O4 N1 O5 175.2(7) . . . . ?
Yb1 O4 N1 O6 -3.2(7) . . . . ?
O3 Yb1 N1 O5 -56(8) . . . . ?
O2 Yb1 N1 O5 102(8) 2_655 . . . ?
O1 Yb1 N1 O5 20(8) . . . . ?
O7 Yb1 N1 O5 178(100) . . . . ?
O10 Yb1 N1 O5 -170(8) . . . . ?
O4 Yb1 N1 O5 -75(8) . . . . ?
O12 Yb1 N1 O5 28(8) . . . . ?
O9 Yb1 N1 O5 -131(8) . . . . ?
O6 Yb1 N1 O5 108(8) . . . . ?
N2 Yb1 N1 O5 -157(8) . . . . ?
N3 Yb1 N1 O5 77(9) . . . . ?
O3 Yb1 N1 O6 -164.8(4) . . . . ?
O2 Yb1 N1 O6 -6.1(4) 2_655 . . . ?
O1 Yb1 N1 O6 -88.7(4) . . . . ?
O7 Yb1 N1 O6 69.1(4) . . . . ?
O10 Yb1 N1 O6 81.7(7) . . . . ?
O4 Yb1 N1 O6 176.7(7) . . . . ?
O12 Yb1 N1 O6 -80.5(5) . . . . ?
O9 Yb1 N1 O6 120.7(4) . . . . ?
N2 Yb1 N1 O6 94.6(4) . . . . ?
N3 Yb1 N1 O6 -32(2) . . . . ?
O3 Yb1 N1 O4 18.5(5) . . . . ?
O2 Yb1 N1 O4 177.3(4) 2_655 . . . ?
O1 Yb1 N1 O4 94.7(4) . . . . ?
O7 Yb1 N1 O4 -107.5(5) . . . . ?
O10 Yb1 N1 O4 -95.0(6) . . . . ?
O12 Yb1 N1 O4 102.8(5) . . . . ?
O9 Yb1 N1 O4 -56.0(5) . . . . ?
O6 Yb1 N1 O4 -176.7(7) . . . . ?
N2 Yb1 N1 O4 -82.0(5) . . . . ?
N3 Yb1 N1 O4 151.5(19) . . . . ?
Yb1 O9 N2 O8 -171.6(9) . . . . ?
Yb1 O9 N2 O7 6.7(8) . . . . ?
Yb1 O7 N2 O8 171.3(9) . . . . ?
Yb1 O7 N2 O9 -7.0(8) . . . . ?
O3 Yb1 N2 O8 112(6) . . . . ?
O2 Yb1 N2 O8 -51(6) 2_655 . . . ?
O1 Yb1 N2 O8 -158(5) . . . . ?
O7 Yb1 N2 O8 -72(6) . . . . ?
O10 Yb1 N2 O8 27(6) . . . . ?
O4 Yb1 N2 O8 -173(6) . . . . ?
O12 Yb1 N2 O8 30(6) . . . . ?
O9 Yb1 N2 O8 115(6) . . . . ?
O6 Yb1 N2 O8 -122(6) . . . . ?
N3 Yb1 N2 O8 28(6) . . . . ?
N1 Yb1 N2 O8 -147(6) . . . . ?
O3 Yb1 N2 O9 -3.5(5) . . . . ?
O2 Yb1 N2 O9 -166.0(5) 2_655 . . . ?
O1 Yb1 N2 O9 86.6(8) . . . . ?
O7 Yb1 N2 O9 172.7(9) . . . . ?
O10 Yb1 N2 O9 -88.2(5) . . . . ?
O4 Yb1 N2 O9 71.3(5) . . . . ?
O12 Yb1 N2 O9 -85.7(5) . . . . ?
O6 Yb1 N2 O9 122.8(5) . . . . ?
N3 Yb1 N2 O9 -87.2(5) . . . . ?
N1 Yb1 N2 O9 97.2(5) . . . . ?
O3 Yb1 N2 O7 -176.2(5) . . . . ?
O2 Yb1 N2 O7 21.4(6) 2_655 . . . ?
O1 Yb1 N2 O7 -86.0(8) . . . . ?
O10 Yb1 N2 O7 99.2(5) . . . . ?
O4 Yb1 N2 O7 -101.3(5) . . . . ?
O12 Yb1 N2 O7 101.7(6) . . . . ?
O9 Yb1 N2 O7 -172.7(9) . . . . ?
O6 Yb1 N2 O7 -49.9(5) . . . . ?
N3 Yb1 N2 O7 100.1(5) . . . . ?
N1 Yb1 N2 O7 -75.5(5) . . . . ?
Yb1 O10 N3 O11 178.0(7) . . . . ?
Yb1 O10 N3 O12 -0.9(7) . . . . ?
Yb1 O12 N3 O11 -178.0(7) . . . . ?
Yb1 O12 N3 O10 0.8(6) . . . . ?
O3 Yb1 N3 O11 -164(18) . . . . ?
O2 Yb1 N3 O11 36(18) 2_655 . . . ?
O1 Yb1 N3 O11 118(18) . . . . ?
O7 Yb1 N3 O11 -38(18) . . . . ?
O10 Yb1 N3 O11 -62(18) . . . . ?
O4 Yb1 N3 O11 -153(18) . . . . ?
O12 Yb1 N3 O11 119(18) . . . . ?
O9 Yb1 N3 O11 -90(18) . . . . ?
O6 Yb1 N3 O11 35(18) . . . . ?
N2 Yb1 N3 O11 -64(18) . . . . ?
N1 Yb1 N3 O11 62(19) . . . . ?
O3 Yb1 N3 O10 -102.3(4) . . . . ?
O2 Yb1 N3 O10 97.9(5) 2_655 . . . ?
O1 Yb1 N3 O10 179.8(4) . . . . ?
O7 Yb1 N3 O10 24.0(5) . . . . ?
O4 Yb1 N3 O10 -91.0(7) . . . . ?
O12 Yb1 N3 O10 -179.1(7) . . . . ?
O9 Yb1 N3 O10 -28.4(5) . . . . ?
O6 Yb1 N3 O10 97.3(5) . . . . ?
N2 Yb1 N3 O10 -2.1(5) . . . . ?
N1 Yb1 N3 O10 124.0(19) . . . . ?
O3 Yb1 N3 O12 76.8(4) . . . . ?
O2 Yb1 N3 O12 -83.0(4) 2_655 . . . ?
O1 Yb1 N3 O12 -1.1(4) . . . . ?
O7 Yb1 N3 O12 -156.9(4) . . . . ?
O10 Yb1 N3 O12 179.1(7) . . . . ?
O4 Yb1 N3 O12 88.1(7) . . . . ?
O9 Yb1 N3 O12 150.7(4) . . . . ?
O6 Yb1 N3 O12 -83.6(5) . . . . ?
N2 Yb1 N3 O12 177.0(4) . . . . ?
N1 Yb1 N3 O12 -57(2) . . . . ?
O1 S1 C2 C1 76.9(6) . . . . ?
C3 S1 C2 C1 -177.8(5) . . . . ?
O1 S1 C3 C4 179.8(5) . . . . ?
C2 S1 C3 C4 73.1(6) . . . . ?
S1 C3 C4 S2 175.4(4) . . . . ?
O2 S2 C4 C3 73.8(6) . . . . ?
C5 S2 C4 C3 -180.0(5) . . . . ?
O2 S2 C5 C6 -70.1(5) . . . . ?
C4 S2 C5 C6 -176.5(5) . . . . ?
O3 S3' C8 C7 51(2) . . . . ?
C9 S3' C8 C7 -178.4(12) . . . . ?
O3 S3' C8 S3 89(4) . . . . ?
C9 S3' C8 S3 -141(5) . . . . ?
O3 S3 C8 C7 68.6(9) . . . . ?
C9 S3 C8 C7 176.0(8) . . . . ?
O3 S3 C8 S3' -76(4) . . . . ?
C9 S3 C8 S3' 31(4) . . . . ?
O3 S3' C9 C9 60.7(17) . . . 2_656 ?
C8 S3' C9 C9 -68.3(17) . . . 2_656 ?
O3 S3' C9 S3 -96(5) . . . . ?
C8 S3' C9 S3 135(6) . . . . ?
O3 S3 C9 C9 46.2(10) . . . 2_656 ?
C8 S3 C9 C9 -61.5(10) . . . 2_656 ?
O3 S3 C9 S3' 71(5) . . . . ?
C8 S3 C9 S3' -37(5) . . . . ?
